data_4074910
loop_
_publ_author_name
'Hamaki, Hirofumi'
'Takeda, Nobuhiro'
'Tokitoh, Norihiro'

_publ_section_title
;
 Reduction of Tetravalent Group 4 Metal Complexes Supported by an
 Extremely Bulky, Unsymmetrically Substituted \b-Diketiminato Ligand
 Leading to the Regioselective CN Bond Cleavage Giving Ring-Contracted
 Metal-Imido Complexes
;
_journal_issue 10
_journal_name_full Organometallics
_journal_page_first 2457
_journal_paper_doi 10.1021/om0509948
_journal_volume 25
_journal_year 2006
_chemical_formula_moiety 'C47 H93 Cl2 Hf Li N4 Si6, C6 H14'
_chemical_formula_sum 'C53 H107 Cl2 Hf Li N4 Si6'
_chemical_formula_weight 1225.30
_chemical_name_systematic
; 
 ? 
;
_space_group_IT_number 2
_symmetry_cell_setting triclinic
_symmetry_Int_Tables_number 2
_symmetry_space_group_name_Hall '-P 1'
_symmetry_space_group_name_H-M 'P -1'
_atom_sites_solution_hydrogens geom
_atom_sites_solution_primary direct
_atom_sites_solution_secondary difmap
_audit_creation_method SHELXL-97
_cell_angle_alpha 72.090(5)
_cell_angle_beta 69.348(4)
_cell_angle_gamma 77.721(6)
_cell_formula_units_Z 2
_cell_length_a 12.6966(17)
_cell_length_b 15.754(2)
_cell_length_c 19.249(3)
_cell_measurement_reflns_used 9644
_cell_measurement_temperature 103(2)
_cell_measurement_theta_max 25.0
_cell_measurement_theta_min 1.2
_cell_volume 3404.7(8)
_computing_cell_refinement CrystalClear
_computing_data_collection CrystalClear
_computing_data_reduction CrystalClear
_computing_structure_refinement 'SHELXL-97 (Sheldrick, 1997)'
_computing_structure_solution 'SHELXS-97 (Sheldrick, 1990)'
_diffrn_ambient_temperature 103(2)
_diffrn_detector_area_resol_mean 7.31
_diffrn_measured_fraction_theta_full 0.990
_diffrn_measured_fraction_theta_max 0.990
_diffrn_measurement_device_type 'Rigaku Mercury'
_diffrn_measurement_method \w
_diffrn_radiation_monochromator graphite
_diffrn_radiation_source 'fine-focus sealed tube'
_diffrn_radiation_type MoK\a
_diffrn_radiation_wavelength 0.71070
_diffrn_reflns_av_R_equivalents 0.0204
_diffrn_reflns_av_sigmaI/netI 0.0290
_diffrn_reflns_limit_h_max 15
_diffrn_reflns_limit_h_min -15
_diffrn_reflns_limit_k_max 18
_diffrn_reflns_limit_k_min -19
_diffrn_reflns_limit_l_max 23
_diffrn_reflns_limit_l_min -23
_diffrn_reflns_number 29459
_diffrn_reflns_theta_full 25.50
_diffrn_reflns_theta_max 25.50
_diffrn_reflns_theta_min 2.74
_diffrn_standards_number 37247
_exptl_absorpt_coefficient_mu 1.749
_exptl_absorpt_correction_T_max 0.8445
_exptl_absorpt_correction_T_min 0.6220
_exptl_absorpt_correction_type multi-scan
_exptl_absorpt_process_details 'Jacobson, R. (1998) Private communication'
_exptl_crystal_colour violet
_exptl_crystal_density_diffrn 1.111
_exptl_crystal_density_method 'not measured'
_exptl_crystal_description prism
_exptl_crystal_F_000 1292
_exptl_crystal_size_max 0.30
_exptl_crystal_size_mid 0.20
_exptl_crystal_size_min 0.10
_refine_diff_density_max 0.742
_refine_diff_density_min -0.449
_refine_diff_density_rms 0.061
_refine_ls_extinction_method none
_refine_ls_goodness_of_fit_ref 1.062
_refine_ls_hydrogen_treatment constr
_refine_ls_matrix_type full
_refine_ls_number_parameters 686
_refine_ls_number_reflns 12554
_refine_ls_number_restraints 0
_refine_ls_restrained_S_all 1.062
_refine_ls_R_factor_all 0.0249
_refine_ls_R_factor_gt 0.0225
_refine_ls_shift/su_max 0.038
_refine_ls_shift/su_mean 0.001
_refine_ls_structure_factor_coef Fsqd
_refine_ls_weighting_details 'calc w=1/[\s^2^(Fo^2^)+(0.0189P)^2^+2.2939P] where P=(Fo^2^+2Fc^2^)/3'
_refine_ls_weighting_scheme calc
_refine_ls_wR_factor_gt 0.0487
_refine_ls_wR_factor_ref 0.0498
_reflns_number_gt 11894
_reflns_number_total 12554
_reflns_threshold_expression >2sigma(I)
_cod_data_source_file om0509948si20060125_122149.cif
_cod_data_source_block LiHfNCl2tmeda_4c
_cod_original_cell_volume 3404.6(8)
_cod_database_code 4074910

loop_
_symmetry_equiv_pos_as_xyz
'x, y, z'
'-x, -y, -z'

loop_
_atom_site_label
_atom_site_type_symbol
_atom_site_fract_x
_atom_site_fract_y
_atom_site_fract_z
_atom_site_U_iso_or_equiv
_atom_site_adp_type
_atom_site_occupancy
_atom_site_symmetry_multiplicity
_atom_site_calc_flag
_atom_site_refinement_flags
_atom_site_disorder_assembly
_atom_site_disorder_group
Hf1 Hf 0.194333(7) 0.183040(6) 0.255499(5) 0.01263(3) Uani 1 1 d . . .
N1 N 0.29053(14) 0.25557(11) 0.25686(10) 0.0131(4) Uani 1 1 d . . .
N2 N 0.19785(15) 0.22183(12) 0.13003(10) 0.0166(4) Uani 1 1 d . . .
C1 C 0.02690(18) 0.27021(15) 0.25064(13) 0.0185(5) Uani 1 1 d . . .
C2 C 0.01563(19) 0.29546(16) 0.17987(14) 0.0226(5) Uani 1 1 d . . .
H1 H -0.0525 0.3290 0.1717 0.027 Uiso 1 1 calc R . .
C3 C 0.10802(19) 0.27126(16) 0.11590(13) 0.0217(5) Uani 1 1 d . . .
C4 C -0.07150(19) 0.29386(17) 0.31594(14) 0.0277(6) Uani 1 1 d . . .
H2 H -0.1288 0.3361 0.2955 0.042 Uiso 1 1 calc R . .
H3 H -0.0451 0.3217 0.3449 0.042 Uiso 1 1 calc R . .
H4 H -0.1048 0.2392 0.3499 0.042 Uiso 1 1 calc R . .
C5 C 0.0952(2) 0.30622(19) 0.03694(14) 0.0337(6) Uani 1 1 d . . .
H5 H 0.1634 0.2852 -0.0003 0.050 Uiso 1 1 calc R . .
H6 H 0.0849 0.3720 0.0235 0.050 Uiso 1 1 calc R . .
H7 H 0.0291 0.2842 0.0362 0.050 Uiso 1 1 calc R . .
C6 C 0.37082(17) 0.30073(14) 0.25991(11) 0.0124(4) Uani 1 1 d . . .
C7 C 0.48122(17) 0.25678(14) 0.25951(11) 0.0136(4) Uani 1 1 d . . .
C8 C 0.56002(17) 0.30289(14) 0.26351(12) 0.0140(4) Uani 1 1 d . . .
H8 H 0.6332 0.2723 0.2632 0.017 Uiso 1 1 calc R . .
C9 C 0.53665(17) 0.39193(14) 0.26801(12) 0.0136(4) Uani 1 1 d . . .
C10 C 0.42937(17) 0.43529(14) 0.26554(12) 0.0153(4) Uani 1 1 d . . .
H9 H 0.4120 0.4968 0.2664 0.018 Uiso 1 1 calc R . .
C11 C 0.34704(16) 0.39251(14) 0.26193(11) 0.0127(4) Uani 1 1 d . . .
C12 C 0.51419(17) 0.15926(14) 0.25725(12) 0.0157(4) Uani 1 1 d . . .
H10 H 0.4498 0.1428 0.2475 0.019 Uiso 1 1 calc R . .
C13 C 0.62478(17) 0.43645(14) 0.27669(12) 0.0149(4) Uani 1 1 d . . .
H11 H 0.6886 0.3873 0.2802 0.018 Uiso 1 1 calc R . .
C14 C 0.23290(16) 0.44472(14) 0.25928(12) 0.0145(4) Uani 1 1 d . . .
H12 H 0.1951 0.4042 0.2469 0.017 Uiso 1 1 calc R . .
Si1 Si 0.64253(5) 0.13882(4) 0.17398(4) 0.01984(13) Uani 1 1 d . . .
Si2 Si 0.51128(5) 0.08829(4) 0.35673(4) 0.01935(13) Uani 1 1 d . . .
Si3 Si 0.68897(5) 0.52306(4) 0.18677(4) 0.01971(13) Uani 1 1 d . . .
Si4 Si 0.57499(5) 0.46286(4) 0.37342(4) 0.01726(13) Uani 1 1 d . . .
Si5 Si 0.13996(5) 0.45644(4) 0.35737(4) 0.01910(13) Uani 1 1 d . . .
Si6 Si 0.24283(5) 0.54920(4) 0.17675(4) 0.01860(13) Uani 1 1 d . . .
C15 C 0.6617(2) 0.24203(17) 0.09231(14) 0.0306(6) Uani 1 1 d . . .
H13 H 0.7215 0.2277 0.0473 0.046 Uiso 1 1 calc R . .
H14 H 0.6832 0.2887 0.1069 0.046 Uiso 1 1 calc R . .
H15 H 0.5906 0.2637 0.0799 0.046 Uiso 1 1 calc R . .
C16 C 0.7798(2) 0.10458(18) 0.19755(15) 0.0308(6) Uani 1 1 d . . .
H16 H 0.8412 0.0928 0.1523 0.046 Uiso 1 1 calc R . .
H17 H 0.7734 0.0501 0.2399 0.046 Uiso 1 1 calc R . .
H18 H 0.7962 0.1530 0.2128 0.046 Uiso 1 1 calc R . .
C17 C 0.6188(2) 0.04764(18) 0.13975(15) 0.0319(6) Uani 1 1 d . . .
H19 H 0.5534 0.0676 0.1204 0.048 Uiso 1 1 calc R . .
H20 H 0.6042 -0.0063 0.1824 0.048 Uiso 1 1 calc R . .
H21 H 0.6863 0.0338 0.0984 0.048 Uiso 1 1 calc R . .
C18 C 0.3708(2) 0.11379(18) 0.42636(14) 0.0324(6) Uani 1 1 d . . .
H22 H 0.3113 0.0955 0.4145 0.049 Uiso 1 1 calc R . .
H23 H 0.3562 0.1784 0.4226 0.049 Uiso 1 1 calc R . .
H24 H 0.3710 0.0808 0.4786 0.049 Uiso 1 1 calc R . .
C19 C 0.6208(2) 0.11028(17) 0.39174(15) 0.0298(6) Uani 1 1 d . . .
H25 H 0.6058 0.1724 0.3961 0.045 Uiso 1 1 calc R . .
H26 H 0.6962 0.1009 0.3553 0.045 Uiso 1 1 calc R . .
H27 H 0.6176 0.0690 0.4421 0.045 Uiso 1 1 calc R . .
C20 C 0.5342(2) -0.03348(16) 0.35767(15) 0.0314(6) Uani 1 1 d . . .
H28 H 0.5211 -0.0702 0.4106 0.047 Uiso 1 1 calc R . .
H29 H 0.6122 -0.0487 0.3270 0.047 Uiso 1 1 calc R . .
H30 H 0.4813 -0.0452 0.3359 0.047 Uiso 1 1 calc R . .
C21 C 0.5981(2) 0.63293(17) 0.17305(16) 0.0333(6) Uani 1 1 d . . .
H31 H 0.6332 0.6721 0.1228 0.050 Uiso 1 1 calc R . .
H32 H 0.5903 0.6614 0.2135 0.050 Uiso 1 1 calc R . .
H33 H 0.5231 0.6230 0.1756 0.050 Uiso 1 1 calc R . .
C22 C 0.8270(2) 0.54488(18) 0.18851(15) 0.0300(6) Uani 1 1 d . . .
H34 H 0.8631 0.5864 0.1400 0.045 Uiso 1 1 calc R . .
H35 H 0.8768 0.4882 0.1953 0.045 Uiso 1 1 calc R . .
H36 H 0.8135 0.5714 0.2312 0.045 Uiso 1 1 calc R . .
C23 C 0.7193(2) 0.47552(19) 0.10313(14) 0.0319(6) Uani 1 1 d . . .
H37 H 0.6481 0.4651 0.0998 0.048 Uiso 1 1 calc R . .
H38 H 0.7686 0.4185 0.1098 0.048 Uiso 1 1 calc R . .
H39 H 0.7573 0.5179 0.0559 0.048 Uiso 1 1 calc R . .
C24 C 0.4875(2) 0.57466(16) 0.37265(15) 0.0255(5) Uani 1 1 d . . .
H40 H 0.4343 0.5823 0.3441 0.038 Uiso 1 1 calc R . .
H41 H 0.5373 0.6224 0.3479 0.038 Uiso 1 1 calc R . .
H42 H 0.4453 0.5778 0.4255 0.038 Uiso 1 1 calc R . .
C25 C 0.69956(19) 0.46533(18) 0.40308(14) 0.0271(6) Uani 1 1 d . . .
H43 H 0.7494 0.5075 0.3627 0.041 Uiso 1 1 calc R . .
H44 H 0.7415 0.4051 0.4113 0.041 Uiso 1 1 calc R . .
H45 H 0.6730 0.4846 0.4508 0.041 Uiso 1 1 calc R . .
C26 C 0.4910(2) 0.37154(17) 0.44549(13) 0.0255(5) Uani 1 1 d . . .
H46 H 0.4618 0.3851 0.4958 0.038 Uiso 1 1 calc R . .
H47 H 0.5398 0.3141 0.4490 0.038 Uiso 1 1 calc R . .
H48 H 0.4275 0.3676 0.4294 0.038 Uiso 1 1 calc R . .
C27 C 0.1944(2) 0.52434(18) 0.39923(15) 0.0306(6) Uani 1 1 d . . .
H49 H 0.2068 0.5836 0.3636 0.046 Uiso 1 1 calc R . .
H50 H 0.2661 0.4935 0.4078 0.046 Uiso 1 1 calc R . .
H51 H 0.1388 0.5314 0.4482 0.046 Uiso 1 1 calc R . .
C28 C 0.1279(2) 0.34268(17) 0.42613(14) 0.0295(6) Uani 1 1 d . . .
H52 H 0.0769 0.3486 0.4767 0.044 Uiso 1 1 calc R . .
H53 H 0.2030 0.3150 0.4303 0.044 Uiso 1 1 calc R . .
H54 H 0.0976 0.3049 0.4074 0.044 Uiso 1 1 calc R . .
C29 C -0.00376(19) 0.51201(18) 0.35207(16) 0.0329(6) Uani 1 1 d . . .
H55 H -0.0304 0.4828 0.3242 0.049 Uiso 1 1 calc R . .
H56 H 0.0006 0.5756 0.3251 0.049 Uiso 1 1 calc R . .
H57 H -0.0568 0.5067 0.4041 0.049 Uiso 1 1 calc R . .
C30 C 0.37893(19) 0.54214(16) 0.09783(13) 0.0234(5) Uani 1 1 d . . .
H58 H 0.3965 0.4816 0.0897 0.035 Uiso 1 1 calc R . .
H59 H 0.4399 0.5551 0.1118 0.035 Uiso 1 1 calc R . .
H60 H 0.3719 0.5861 0.0505 0.035 Uiso 1 1 calc R . .
C31 C 0.2324(2) 0.65658(16) 0.20358(16) 0.0325(6) Uani 1 1 d . . .
H61 H 0.2924 0.6523 0.2259 0.049 Uiso 1 1 calc R . .
H62 H 0.1583 0.6665 0.2412 0.049 Uiso 1 1 calc R . .
H63 H 0.2412 0.7069 0.1576 0.049 Uiso 1 1 calc R . .
C32 C 0.1240(2) 0.56004(19) 0.13641(16) 0.0374(7) Uani 1 1 d . . .
H64 H 0.1324 0.6104 0.0905 0.056 Uiso 1 1 calc R . .
H65 H 0.0513 0.5709 0.1749 0.056 Uiso 1 1 calc R . .
H66 H 0.1265 0.5045 0.1228 0.056 Uiso 1 1 calc R . .
C33 C 0.29233(19) 0.19758(15) 0.06851(12) 0.0190(5) Uani 1 1 d . . .
C34 C 0.38383(19) 0.24837(15) 0.03684(12) 0.0194(5) Uani 1 1 d . . .
C35 C 0.4775(2) 0.22228(16) -0.01978(13) 0.0231(5) Uani 1 1 d . . .
H67 H 0.5408 0.2555 -0.0407 0.028 Uiso 1 1 calc R . .
C36 C 0.4817(2) 0.14902(16) -0.04685(14) 0.0288(6) Uani 1 1 d . . .
C37 C 0.3883(2) 0.10103(17) -0.01515(14) 0.0301(6) Uani 1 1 d . . .
H68 H 0.3897 0.0511 -0.0334 0.036 Uiso 1 1 calc R . .
C38 C 0.2932(2) 0.12367(16) 0.04234(13) 0.0245(5) Uani 1 1 d . . .
C39 C 0.37764(19) 0.33217(15) 0.06093(13) 0.0217(5) Uani 1 1 d . . .
H69 H 0.4439 0.3635 0.0282 0.033 Uiso 1 1 calc R . .
H70 H 0.3766 0.3158 0.1146 0.033 Uiso 1 1 calc R . .
H71 H 0.3084 0.3716 0.0557 0.033 Uiso 1 1 calc R . .
C40 C 0.5823(3) 0.12541(19) -0.11148(16) 0.0447(8) Uani 1 1 d . . .
H72 H 0.5816 0.0641 -0.1133 0.067 Uiso 1 1 calc R . .
H73 H 0.6524 0.1295 -0.1028 0.067 Uiso 1 1 calc R . .
H74 H 0.5781 0.1674 -0.1603 0.067 Uiso 1 1 calc R . .
C41 C 0.1931(2) 0.07060(18) 0.07472(15) 0.0325(6) Uani 1 1 d . . .
H75 H 0.2069 0.0245 0.0470 0.049 Uiso 1 1 calc R . .
H76 H 0.1248 0.1110 0.0689 0.049 Uiso 1 1 calc R . .
H77 H 0.1826 0.0418 0.1293 0.049 Uiso 1 1 calc R . .
Cl1 Cl 0.28922(4) 0.03066(3) 0.23808(3) 0.01937(11) Uani 1 1 d . . .
Cl2 Cl 0.09100(5) 0.10223(4) 0.38935(3) 0.02012(11) Uani 1 1 d . . .
Li1 Li 0.1564(3) -0.0351(3) 0.3538(2) 0.0234(8) Uani 1 1 d . . .
N3 N 0.02675(17) -0.09166(13) 0.34916(11) 0.0241(4) Uani 1 1 d . . .
N4 N 0.21200(15) -0.15699(12) 0.41494(11) 0.0209(4) Uani 1 1 d . . .
C42 C 0.0607(2) -0.18883(16) 0.37670(15) 0.0291(6) Uani 1 1 d . . .
H78 H 0.1162 -0.2116 0.3334 0.035 Uiso 1 1 calc R . .
H79 H -0.0066 -0.2216 0.3960 0.035 Uiso 1 1 calc R . .
C43 C 0.1129(2) -0.20660(16) 0.44016(14) 0.0265(5) Uani 1 1 d . . .
H80 H 0.0554 -0.1883 0.4850 0.032 Uiso 1 1 calc R . .
H81 H 0.1366 -0.2718 0.4564 0.032 Uiso 1 1 calc R . .
C44 C 0.0169(2) -0.0708(2) 0.27175(16) 0.0407(7) Uani 1 1 d . . .
H82 H -0.0411 -0.1039 0.2728 0.061 Uiso 1 1 calc R . .
H83 H 0.0899 -0.0884 0.2364 0.061 Uiso 1 1 calc R . .
H84 H -0.0047 -0.0061 0.2544 0.061 Uiso 1 1 calc R . .
C45 C -0.0826(2) -0.0630(2) 0.40123(16) 0.0355(6) Uani 1 1 d . . .
H85 H -0.1022 0.0018 0.3832 0.053 Uiso 1 1 calc R . .
H86 H -0.0769 -0.0768 0.4531 0.053 Uiso 1 1 calc R . .
H87 H -0.1416 -0.0949 0.4021 0.053 Uiso 1 1 calc R . .
C46 C 0.3110(2) -0.20038(18) 0.36483(16) 0.0370(7) Uani 1 1 d . . .
H88 H 0.3753 -0.1659 0.3479 0.055 Uiso 1 1 calc R . .
H89 H 0.2931 -0.2026 0.3199 0.055 Uiso 1 1 calc R . .
H90 H 0.3307 -0.2616 0.3932 0.055 Uiso 1 1 calc R . .
C47 C 0.2397(2) -0.15369(19) 0.48183(15) 0.0342(6) Uani 1 1 d . . .
H91 H 0.2583 -0.2150 0.5106 0.051 Uiso 1 1 calc R . .
H92 H 0.1744 -0.1238 0.5150 0.051 Uiso 1 1 calc R . .
H93 H 0.3049 -0.1201 0.4646 0.051 Uiso 1 1 calc R . .
C48 C 1.0425(14) 0.8504(11) 0.0615(7) 0.122(7) Uani 0.477(9) 1 d P A 2
H94 H 1.0632 0.8984 0.0143 0.183 Uiso 0.477(9) 1 calc PR A 2
H95 H 1.0556 0.7928 0.0486 0.183 Uiso 0.477(9) 1 calc PR A 2
H96 H 1.0888 0.8480 0.0936 0.183 Uiso 0.477(9) 1 calc PR A 2
C49 C 0.9178(13) 0.8693(10) 0.1052(8) 0.089(5) Uani 0.477(9) 1 d P A 2
H97 H 0.8694 0.8688 0.0748 0.107 Uiso 0.477(9) 1 calc PR A 2
H98 H 0.9022 0.9287 0.1167 0.107 Uiso 0.477(9) 1 calc PR A 2
C50 C 0.8942(8) 0.7932(5) 0.1805(6) 0.061(3) Uani 0.477(9) 1 d P A 2
H99 H 0.8975 0.7357 0.1687 0.073 Uiso 0.477(9) 1 calc PR A 2
H100 H 0.9531 0.7866 0.2052 0.073 Uiso 0.477(9) 1 calc PR A 2
C51 C 0.791(2) 0.8123(16) 0.2289(15) 0.086(9) Uani 0.477(9) 1 d P A 2
H101 H 0.7415 0.8378 0.1961 0.103 Uiso 0.477(9) 1 calc PR A 2
H102 H 0.7992 0.8626 0.2467 0.103 Uiso 0.477(9) 1 calc PR A 2
C52 C 0.7213(9) 0.7490(7) 0.3010(11) 0.119(7) Uani 0.477(9) 1 d P A 2
H103 H 0.6404 0.7739 0.3119 0.143 Uiso 0.477(9) 1 calc PR A 2
H104 H 0.7288 0.6899 0.2905 0.143 Uiso 0.477(9) 1 calc PR A 2
C53 C 0.750(2) 0.7383(11) 0.3575(16) 0.115(9) Uani 0.477(9) 1 d P A 2
H105 H 0.6988 0.7015 0.4022 0.173 Uiso 0.477(9) 1 calc PR A 2
H106 H 0.7470 0.7968 0.3665 0.173 Uiso 0.477(9) 1 calc PR A 2
H107 H 0.8277 0.7079 0.3491 0.173 Uiso 0.477(9) 1 calc PR A 2
C54 C 1.0504(9) 0.8686(8) 0.0334(5) 0.052(3) Uani 0.523(9) 1 d P A 1
H108 H 1.1190 0.8931 0.0269 0.078 Uiso 0.523(9) 1 calc PR A 1
H109 H 1.0102 0.9097 -0.0014 0.078 Uiso 0.523(9) 1 calc PR A 1
H110 H 1.0715 0.8100 0.0213 0.078 Uiso 0.523(9) 1 calc PR A 1
C55 C 0.9731(10) 0.8575(7) 0.1166(5) 0.061(3) Uani 0.523(9) 1 d P A 1
H111 H 1.0180 0.8210 0.1507 0.073 Uiso 0.523(9) 1 calc PR A 1
H112 H 0.9514 0.9177 0.1269 0.073 Uiso 0.523(9) 1 calc PR A 1
C56 C 0.8703(7) 0.8168(6) 0.1383(6) 0.054(2) Uani 0.523(9) 1 d P A 1
H113 H 0.8936 0.7553 0.1309 0.064 Uiso 0.523(9) 1 calc PR A 1
H114 H 0.8299 0.8505 0.1006 0.064 Uiso 0.523(9) 1 calc PR A 1
C57 C 0.778(2) 0.8083(13) 0.2223(13) 0.066(6) Uani 0.523(9) 1 d P A 1
H115 H 0.7101 0.7855 0.2243 0.079 Uiso 0.523(9) 1 calc PR A 1
H116 H 0.7550 0.8680 0.2335 0.079 Uiso 0.523(9) 1 calc PR A 1
C58 C 0.8342(6) 0.7401(4) 0.2851(5) 0.052(2) Uani 0.523(9) 1 d P A 1
H117 H 0.8517 0.6797 0.2754 0.062 Uiso 0.523(9) 1 calc PR A 1
H118 H 0.9065 0.7603 0.2786 0.062 Uiso 0.523(9) 1 calc PR A 1
C59 C 0.7600(9) 0.7334(11) 0.3655(11) 0.069(5) Uani 0.523(9) 1 d P A 1
H119 H 0.7983 0.6908 0.4008 0.103 Uiso 0.523(9) 1 calc PR A 1
H120 H 0.6886 0.7125 0.3727 0.103 Uiso 0.523(9) 1 calc PR A 1
H121 H 0.7443 0.7926 0.3762 0.103 Uiso 0.523(9) 1 calc PR A 1

loop_
_atom_site_aniso_label
_atom_site_aniso_U_11
_atom_site_aniso_U_22
_atom_site_aniso_U_33
_atom_site_aniso_U_23
_atom_site_aniso_U_13
_atom_site_aniso_U_12
Hf1 0.01334(5) 0.01154(5) 0.01302(5) -0.00343(3) -0.00372(3) -0.00166(3)
N1 0.0149(8) 0.0110(9) 0.0126(9) -0.0029(7) -0.0047(7) 0.0006(7)
N2 0.0197(9) 0.0177(10) 0.0127(9) -0.0036(8) -0.0041(7) -0.0049(8)
C1 0.0171(11) 0.0163(12) 0.0222(12) -0.0051(10) -0.0049(9) -0.0042(9)
C2 0.0180(11) 0.0214(12) 0.0276(13) -0.0030(10) -0.0114(10) 0.0021(9)
C3 0.0266(12) 0.0210(12) 0.0200(12) -0.0016(10) -0.0116(10) -0.0057(10)
C4 0.0180(11) 0.0320(14) 0.0289(14) -0.0081(11) -0.0063(10) 0.0045(10)
C5 0.0366(15) 0.0398(16) 0.0242(14) -0.0021(12) -0.0155(12) -0.0019(12)
C6 0.0137(10) 0.0128(11) 0.0088(10) -0.0005(8) -0.0034(8) -0.0014(8)
C7 0.0168(10) 0.0140(11) 0.0082(10) -0.0028(8) -0.0026(8) -0.0004(8)
C8 0.0111(10) 0.0161(11) 0.0136(11) -0.0036(9) -0.0050(8) 0.0029(8)
C9 0.0150(10) 0.0154(11) 0.0110(10) -0.0029(9) -0.0050(8) -0.0019(8)
C10 0.0109(10) 0.0093(10) 0.0228(12) -0.0085(9) 0.0017(9) -0.0008(8)
C11 0.0106(9) 0.0138(11) 0.0109(10) -0.0016(8) -0.0015(8) -0.0013(8)
C12 0.0147(10) 0.0134(11) 0.0205(12) -0.0053(9) -0.0077(9) 0.0009(8)
C13 0.0130(10) 0.0141(11) 0.0186(11) -0.0044(9) -0.0075(9) 0.0011(8)
C14 0.0109(10) 0.0120(11) 0.0199(11) -0.0026(9) -0.0049(8) -0.0019(8)
Si1 0.0177(3) 0.0202(3) 0.0222(3) -0.0102(3) -0.0062(3) 0.0037(3)
Si2 0.0211(3) 0.0150(3) 0.0206(3) -0.0030(3) -0.0084(3) 0.0018(2)
Si3 0.0179(3) 0.0214(3) 0.0206(3) -0.0012(3) -0.0079(3) -0.0067(3)
Si4 0.0146(3) 0.0198(3) 0.0203(3) -0.0088(3) -0.0066(2) -0.0006(2)
Si5 0.0135(3) 0.0203(3) 0.0211(3) -0.0070(3) -0.0013(2) -0.0014(2)
Si6 0.0148(3) 0.0145(3) 0.0241(3) 0.0002(3) -0.0077(3) -0.0014(2)
C15 0.0325(14) 0.0304(14) 0.0233(13) -0.0095(11) -0.0027(11) 0.0014(11)
C16 0.0201(12) 0.0368(15) 0.0357(15) -0.0152(12) -0.0088(11) 0.0050(11)
C17 0.0328(14) 0.0322(15) 0.0336(15) -0.0207(12) -0.0072(12) 0.0033(11)
C18 0.0314(14) 0.0342(15) 0.0201(13) 0.0001(11) -0.0046(11) 0.0037(12)
C19 0.0368(14) 0.0287(14) 0.0265(14) -0.0022(11) -0.0170(12) -0.0035(11)
C20 0.0409(15) 0.0168(13) 0.0342(15) -0.0016(11) -0.0135(12) -0.0025(11)
C21 0.0339(14) 0.0251(14) 0.0345(15) 0.0047(12) -0.0139(12) -0.0029(11)
C22 0.0271(13) 0.0347(15) 0.0295(14) 0.0019(12) -0.0118(11) -0.0159(11)
C23 0.0342(14) 0.0408(16) 0.0202(13) -0.0039(12) -0.0045(11) -0.0156(12)
C24 0.0226(12) 0.0270(14) 0.0314(14) -0.0144(11) -0.0095(10) 0.0003(10)
C25 0.0201(12) 0.0409(15) 0.0265(13) -0.0180(12) -0.0082(10) -0.0009(11)
C26 0.0273(12) 0.0325(14) 0.0194(12) -0.0092(11) -0.0073(10) -0.0050(11)
C27 0.0246(12) 0.0396(16) 0.0291(14) -0.0194(12) -0.0001(11) -0.0051(11)
C28 0.0276(13) 0.0312(14) 0.0222(13) -0.0033(11) 0.0004(10) -0.0071(11)
C29 0.0148(11) 0.0375(16) 0.0410(16) -0.0129(13) -0.0017(11) 0.0000(11)
C30 0.0250(12) 0.0232(13) 0.0195(12) -0.0011(10) -0.0045(10) -0.0077(10)
C31 0.0310(14) 0.0152(13) 0.0426(16) -0.0052(11) -0.0044(12) 0.0001(10)
C32 0.0265(13) 0.0405(17) 0.0400(16) 0.0113(13) -0.0195(12) -0.0090(12)
C33 0.0244(11) 0.0190(12) 0.0110(11) -0.0012(9) -0.0053(9) -0.0015(9)
C34 0.0261(12) 0.0165(12) 0.0144(11) -0.0028(9) -0.0075(9) 0.0002(9)
C35 0.0274(12) 0.0198(12) 0.0151(12) -0.0001(10) -0.0026(10) -0.0018(10)
C36 0.0413(15) 0.0208(13) 0.0154(12) -0.0046(10) -0.0008(11) 0.0012(11)
C37 0.0512(16) 0.0210(13) 0.0171(13) -0.0092(10) -0.0062(11) -0.0035(12)
C38 0.0385(14) 0.0216(13) 0.0146(12) -0.0030(10) -0.0083(10) -0.0085(11)
C39 0.0232(12) 0.0203(12) 0.0185(12) -0.0042(10) -0.0015(10) -0.0057(10)
C40 0.0594(19) 0.0304(16) 0.0267(15) -0.0123(13) 0.0087(14) 0.0000(14)
C41 0.0476(16) 0.0322(15) 0.0233(14) -0.0100(11) -0.0092(12) -0.0147(13)
Cl1 0.0224(3) 0.0138(3) 0.0191(3) -0.0065(2) -0.0024(2) 0.0000(2)
Cl2 0.0248(3) 0.0160(3) 0.0150(3) -0.0038(2) -0.0005(2) -0.0031(2)
Li1 0.027(2) 0.017(2) 0.025(2) -0.0031(17) -0.0068(17) -0.0054(16)
N3 0.0279(11) 0.0239(11) 0.0211(11) -0.0024(9) -0.0088(9) -0.0071(9)
N4 0.0197(9) 0.0166(10) 0.0215(10) -0.0042(8) -0.0028(8) 0.0005(8)
C42 0.0352(14) 0.0228(13) 0.0307(14) -0.0076(11) -0.0073(11) -0.0102(11)
C43 0.0319(13) 0.0154(12) 0.0270(14) 0.0002(10) -0.0064(11) -0.0050(10)
C44 0.0443(16) 0.0548(19) 0.0290(15) -0.0036(14) -0.0170(13) -0.0188(15)
C45 0.0265(13) 0.0431(17) 0.0381(16) -0.0116(13) -0.0101(12) -0.0048(12)
C46 0.0317(14) 0.0249(14) 0.0420(17) -0.0101(13) 0.0007(12) 0.0037(11)
C47 0.0318(14) 0.0389(16) 0.0299(15) -0.0010(12) -0.0134(12) -0.0048(12)
C48 0.126(11) 0.120(11) 0.029(8) 0.001(7) 0.019(7) 0.066(9)
C49 0.114(12) 0.089(9) 0.072(8) -0.046(7) -0.059(8) 0.062(9)
C50 0.095(7) 0.038(4) 0.086(7) -0.042(5) -0.072(6) 0.032(4)
C51 0.122(16) 0.058(12) 0.078(15) -0.043(11) 0.007(11) -0.038(10)
C52 0.063(6) 0.066(7) 0.25(2) -0.096(11) -0.044(9) 0.013(5)
C53 0.24(2) 0.028(7) 0.103(15) 0.013(8) -0.095(16) -0.042(10)
C54 0.053(4) 0.074(6) 0.028(6) -0.027(5) 0.004(4) -0.014(4)
C55 0.089(8) 0.058(6) 0.041(5) -0.020(4) -0.020(5) -0.011(5)
C56 0.061(5) 0.040(4) 0.063(6) -0.009(4) -0.021(4) -0.015(4)
C57 0.096(11) 0.047(10) 0.066(10) -0.023(8) -0.049(10) 0.022(8)
C58 0.062(4) 0.031(4) 0.071(6) -0.019(4) -0.031(4) 0.001(3)
C59 0.044(5) 0.077(10) 0.080(10) -0.023(7) -0.017(5) 0.004(5)

loop_
_atom_type_symbol
_atom_type_description
_atom_type_scat_dispersion_real
_atom_type_scat_dispersion_imag
_atom_type_scat_source
C C 0.0033 0.0016 'International Tables Vol C Tables 4.2.6.8 and 6.1.1.4'
H H 0.0000 0.0000 'International Tables Vol C Tables 4.2.6.8 and 6.1.1.4'
Cl Cl 0.1484 0.1585 'International Tables Vol C Tables 4.2.6.8 and 6.1.1.4'
Hf Hf -0.5830 6.1852 'International Tables Vol C Tables 4.2.6.8 and 6.1.1.4'
Li Li -0.0003 0.0001 'International Tables Vol C Tables 4.2.6.8 and 6.1.1.4'
N N 0.0061 0.0033 'International Tables Vol C Tables 4.2.6.8 and 6.1.1.4'
Si Si 0.0817 0.0704 'International Tables Vol C Tables 4.2.6.8 and 6.1.1.4'

loop_
_geom_angle_atom_site_label_1
_geom_angle_atom_site_label_2
_geom_angle_atom_site_label_3
_geom_angle
N1 Hf1 C1 107.45(7)
N1 Hf1 N2 103.99(7)
C1 Hf1 N2 73.59(7)
N1 Hf1 Cl2 110.75(5)
C1 Hf1 Cl2 87.72(6)
N2 Hf1 Cl2 144.19(5)
N1 Hf1 Cl1 113.85(5)
C1 Hf1 Cl1 137.71(5)
N2 Hf1 Cl1 87.81(5)
Cl2 Hf1 Cl1 86.046(19)
N1 Hf1 Li1 129.49(8)
C1 Hf1 Li1 112.28(9)
N2 Hf1 Li1 116.07(8)
Cl2 Hf1 Li1 43.74(7)
Cl1 Hf1 Li1 43.56(7)
C6 N1 Hf1 173.29(15)
C3 N2 C33 120.26(19)
C3 N2 Hf1 115.44(15)
C33 N2 Hf1 124.27(14)
C2 C1 C4 118.5(2)
C2 C1 Hf1 112.83(16)
C4 C1 Hf1 128.37(16)
C1 C2 C3 119.9(2)
C1 C2 H1 120.1
C3 C2 H1 120.1
N2 C3 C2 118.2(2)
N2 C3 C5 123.6(2)
C2 C3 C5 118.2(2)
C1 C4 H2 109.5
C1 C4 H3 109.5
H2 C4 H3 109.5
C1 C4 H4 109.5
H2 C4 H4 109.5
H3 C4 H4 109.5
C3 C5 H5 109.5
C3 C5 H6 109.5
H5 C5 H6 109.5
C3 C5 H7 109.5
H5 C5 H7 109.5
H6 C5 H7 109.5
N1 C6 C11 121.56(17)
N1 C6 C7 120.75(18)
C11 C6 C7 117.68(18)
C8 C7 C6 119.85(19)
C8 C7 C12 118.77(18)
C6 C7 C12 121.35(18)
C7 C8 C9 123.04(19)
C7 C8 H8 118.5
C9 C8 H8 118.5
C8 C9 C10 116.52(18)
C8 C9 C13 120.13(18)
C10 C9 C13 123.34(18)
C11 C10 C9 122.93(19)
C11 C10 H9 118.5
C9 C10 H9 118.5
C10 C11 C6 119.90(18)
C10 C11 C14 119.46(18)
C6 C11 C14 120.64(18)
C7 C12 Si2 108.86(14)
C7 C12 Si1 114.45(15)
Si2 C12 Si1 117.88(11)
C7 C12 H10 104.7
Si2 C12 H10 104.7
Si1 C12 H10 104.7
C9 C13 Si3 112.33(14)
C9 C13 Si4 110.81(14)
Si3 C13 Si4 120.38(11)
C9 C13 H11 103.7
Si3 C13 H11 103.7
Si4 C13 H11 103.7
C11 C14 Si5 111.23(14)
C11 C14 Si6 113.58(14)
Si5 C14 Si6 117.42(11)
C11 C14 H12 104.3
Si5 C14 H12 104.3
Si6 C14 H12 104.3
C17 Si1 C15 107.92(12)
C17 Si1 C16 108.08(12)
C15 Si1 C16 107.02(12)
C17 Si1 C12 108.38(11)
C15 Si1 C12 110.73(10)
C16 Si1 C12 114.50(11)
C18 Si2 C20 109.64(12)
C18 Si2 C19 106.47(12)
C20 Si2 C19 108.44(12)
C18 Si2 C12 109.18(10)
C20 Si2 C12 109.38(11)
C19 Si2 C12 113.65(11)
C21 Si3 C23 109.58(13)
C21 Si3 C22 107.73(12)
C23 Si3 C22 107.60(12)
C21 Si3 C13 114.19(11)
C23 Si3 C13 108.00(11)
C22 Si3 C13 109.55(10)
C24 Si4 C25 107.20(11)
C24 Si4 C26 110.18(11)
C25 Si4 C26 108.61(11)
C24 Si4 C13 112.49(10)
C25 Si4 C13 110.17(10)
C26 Si4 C13 108.12(10)
C28 Si5 C29 109.90(12)
C28 Si5 C27 106.29(12)
C29 Si5 C27 107.48(12)
C28 Si5 C14 109.47(10)
C29 Si5 C14 109.24(11)
C27 Si5 C14 114.36(10)
C30 Si6 C31 106.54(11)
C30 Si6 C32 107.68(12)
C31 Si6 C32 107.68(13)
C30 Si6 C14 111.59(10)
C31 Si6 C14 114.52(11)
C32 Si6 C14 108.56(11)
Si1 C15 H13 109.5
Si1 C15 H14 109.5
H13 C15 H14 109.5
Si1 C15 H15 109.5
H13 C15 H15 109.5
H14 C15 H15 109.5
Si1 C16 H16 109.5
Si1 C16 H17 109.5
H16 C16 H17 109.5
Si1 C16 H18 109.5
H16 C16 H18 109.5
H17 C16 H18 109.5
Si1 C17 H19 109.5
Si1 C17 H20 109.5
H19 C17 H20 109.5
Si1 C17 H21 109.5
H19 C17 H21 109.5
H20 C17 H21 109.5
Si2 C18 H22 109.5
Si2 C18 H23 109.5
H22 C18 H23 109.5
Si2 C18 H24 109.5
H22 C18 H24 109.5
H23 C18 H24 109.5
Si2 C19 H25 109.5
Si2 C19 H26 109.5
H25 C19 H26 109.5
Si2 C19 H27 109.5
H25 C19 H27 109.5
H26 C19 H27 109.5
Si2 C20 H28 109.5
Si2 C20 H29 109.5
H28 C20 H29 109.5
Si2 C20 H30 109.5
H28 C20 H30 109.5
H29 C20 H30 109.5
Si3 C21 H31 109.5
Si3 C21 H32 109.5
H31 C21 H32 109.5
Si3 C21 H33 109.5
H31 C21 H33 109.5
H32 C21 H33 109.5
Si3 C22 H34 109.5
Si3 C22 H35 109.5
H34 C22 H35 109.5
Si3 C22 H36 109.5
H34 C22 H36 109.5
H35 C22 H36 109.5
Si3 C23 H37 109.5
Si3 C23 H38 109.5
H37 C23 H38 109.5
Si3 C23 H39 109.5
H37 C23 H39 109.5
H38 C23 H39 109.5
Si4 C24 H40 109.5
Si4 C24 H41 109.5
H40 C24 H41 109.5
Si4 C24 H42 109.5
H40 C24 H42 109.5
H41 C24 H42 109.5
Si4 C25 H43 109.5
Si4 C25 H44 109.5
H43 C25 H44 109.5
Si4 C25 H45 109.5
H43 C25 H45 109.5
H44 C25 H45 109.5
Si4 C26 H46 109.5
Si4 C26 H47 109.5
H46 C26 H47 109.5
Si4 C26 H48 109.5
H46 C26 H48 109.5
H47 C26 H48 109.5
Si5 C27 H49 109.5
Si5 C27 H50 109.5
H49 C27 H50 109.5
Si5 C27 H51 109.5
H49 C27 H51 109.5
H50 C27 H51 109.5
Si5 C28 H52 109.5
Si5 C28 H53 109.5
H52 C28 H53 109.5
Si5 C28 H54 109.5
H52 C28 H54 109.5
H53 C28 H54 109.5
Si5 C29 H55 109.5
Si5 C29 H56 109.5
H55 C29 H56 109.5
Si5 C29 H57 109.5
H55 C29 H57 109.5
H56 C29 H57 109.5
Si6 C30 H58 109.5
Si6 C30 H59 109.5
H58 C30 H59 109.5
Si6 C30 H60 109.5
H58 C30 H60 109.5
H59 C30 H60 109.5
Si6 C31 H61 109.5
Si6 C31 H62 109.5
H61 C31 H62 109.5
Si6 C31 H63 109.5
H61 C31 H63 109.5
H62 C31 H63 109.5
Si6 C32 H64 109.5
Si6 C32 H65 109.5
H64 C32 H65 109.5
Si6 C32 H66 109.5
H64 C32 H66 109.5
H65 C32 H66 109.5
C34 C33 C38 121.1(2)
C34 C33 N2 118.39(19)
C38 C33 N2 120.5(2)
C35 C34 C33 118.5(2)
C35 C34 C39 121.0(2)
C33 C34 C39 120.5(2)
C34 C35 C36 122.0(2)
C34 C35 H67 119.0
C36 C35 H67 119.0
C35 C36 C37 118.0(2)
C35 C36 C40 120.7(2)
C37 C36 C40 121.2(2)
C38 C37 C36 122.2(2)
C38 C37 H68 118.9
C36 C37 H68 118.9
C37 C38 C33 118.2(2)
C37 C38 C41 120.6(2)
C33 C38 C41 121.1(2)
C34 C39 H69 109.5
C34 C39 H70 109.5
H69 C39 H70 109.5
C34 C39 H71 109.5
H69 C39 H71 109.5
H70 C39 H71 109.5
C36 C40 H72 109.5
C36 C40 H73 109.5
H72 C40 H73 109.5
C36 C40 H74 109.5
H72 C40 H74 109.5
H73 C40 H74 109.5
C38 C41 H75 109.5
C38 C41 H76 109.5
H75 C41 H76 109.5
C38 C41 H77 109.5
H75 C41 H77 109.5
H76 C41 H77 109.5
Li1 Cl1 Hf1 89.16(10)
Li1 Cl2 Hf1 89.08(10)
N4 Li1 N3 89.91(17)
N4 Li1 Cl1 116.07(18)
N3 Li1 Cl1 118.95(19)
N4 Li1 Cl2 129.3(2)
N3 Li1 Cl2 112.06(18)
Cl1 Li1 Cl2 93.04(13)
N4 Li1 C43 31.70(9)
N3 Li1 C43 59.57(12)
Cl1 Li1 C43 136.67(17)
Cl2 Li1 C43 129.10(17)
N4 Li1 C42 59.27(12)
N3 Li1 C42 31.34(9)
Cl1 Li1 C42 123.93(16)
Cl2 Li1 C42 135.55(17)
C43 Li1 C42 31.70(8)
N4 Li1 Hf1 150.29(17)
N3 Li1 Hf1 119.38(16)
Cl1 Li1 Hf1 47.27(7)
Cl2 Li1 Hf1 47.19(7)
C43 Li1 Hf1 176.05(16)
C42 Li1 Hf1 148.53(15)
C44 N3 C45 108.9(2)
C44 N3 C42 110.8(2)
C45 N3 C42 110.7(2)
C44 N3 Li1 113.71(19)
C45 N3 Li1 110.66(19)
C42 N3 Li1 101.97(18)
C47 N4 C46 109.1(2)
C47 N4 C43 110.06(19)
C46 N4 C43 110.72(19)
C47 N4 Li1 114.68(19)
C46 N4 Li1 110.45(19)
C43 N4 Li1 101.62(17)
N3 C42 C43 111.18(19)
N3 C42 Li1 46.68(13)
C43 C42 Li1 73.11(15)
N3 C42 H78 109.4
C43 C42 H78 109.4
Li1 C42 H78 98.6
N3 C42 H79 109.4
C43 C42 H79 109.4
Li1 C42 H79 150.0
H78 C42 H79 108.0
N4 C43 C42 111.53(19)
N4 C43 Li1 46.68(13)
C42 C43 Li1 75.19(15)
N4 C43 H80 109.3
C42 C43 H80 109.3
Li1 C43 H80 95.9
N4 C43 H81 109.3
C42 C43 H81 109.3
Li1 C43 H81 151.8
H80 C43 H81 108.0
N3 C44 H82 109.5
N3 C44 H83 109.5
H82 C44 H83 109.5
N3 C44 H84 109.5
H82 C44 H84 109.5
H83 C44 H84 109.5
N3 C45 H85 109.5
N3 C45 H86 109.5
H85 C45 H86 109.5
N3 C45 H87 109.5
H85 C45 H87 109.5
H86 C45 H87 109.5
N4 C46 H88 109.5
N4 C46 H89 109.5
H88 C46 H89 109.5
N4 C46 H90 109.5
H88 C46 H90 109.5
H89 C46 H90 109.5
N4 C47 H91 109.5
N4 C47 H92 109.5
H91 C47 H92 109.5
N4 C47 H93 109.5
H91 C47 H93 109.5
H92 C47 H93 109.5
C49 C48 H94 109.5
C49 C48 H95 109.5
H94 C48 H95 109.5
C49 C48 H96 109.5
H94 C48 H96 109.5
H95 C48 H96 109.5
C48 C49 C50 105.8(10)
C48 C49 H97 110.6
C50 C49 H97 110.6
C48 C49 H98 110.6
C50 C49 H98 110.6
H97 C49 H98 108.7
C51 C50 C49 110.1(13)
C51 C50 H99 109.6
C49 C50 H99 109.6
C51 C50 H100 109.6
C49 C50 H100 109.6
H99 C50 H100 108.2
C50 C51 C52 128.4(19)
C50 C51 H101 105.2
C52 C51 H101 105.2
C50 C51 H102 105.2
C52 C51 H102 105.2
H101 C51 H102 105.9
C53 C52 C51 113.2(16)
C53 C52 H103 108.9
C51 C52 H103 108.9
C53 C52 H104 108.9
C51 C52 H104 108.9
H103 C52 H104 107.8
C52 C53 H105 109.5
C52 C53 H106 109.5
H105 C53 H106 109.5
C52 C53 H107 109.5
H105 C53 H107 109.5
H106 C53 H107 109.5
C55 C54 H108 109.5
C55 C54 H109 109.5
H108 C54 H109 109.5
C55 C54 H110 109.5
H108 C54 H110 109.5
H109 C54 H110 109.5
C56 C55 C54 117.5(8)
C56 C55 H111 107.9
C54 C55 H111 107.9
C56 C55 H112 107.9
C54 C55 H112 107.9
H111 C55 H112 107.2
C55 C56 C57 121.8(11)
C55 C56 H113 106.9
C57 C56 H113 106.9
C55 C56 H114 106.9
C57 C56 H114 106.9
H113 C56 H114 106.7
C56 C57 C58 108.8(13)
C56 C57 H115 109.9
C58 C57 H115 109.9
C56 C57 H116 109.9
C58 C57 H116 109.9
H115 C57 H116 108.3
C59 C58 C57 113.4(12)
C59 C58 H117 108.9
C57 C58 H117 108.9
C59 C58 H118 108.9
C57 C58 H118 108.9
H117 C58 H118 107.7
C58 C59 H119 109.5
C58 C59 H120 109.5
H119 C59 H120 109.5
C58 C59 H121 109.5
H119 C59 H121 109.5
H120 C59 H121 109.5

loop_
_geom_bond_atom_site_label_1
_geom_bond_atom_site_label_2
_geom_bond_distance
Hf1 N1 1.8527(17)
Hf1 C1 2.288(2)
Hf1 N2 2.2884(18)
Hf1 Cl2 2.5078(6)
Hf1 Cl1 2.5112(6)
Hf1 Li1 3.418(4)
N1 C6 1.388(3)
N2 C3 1.301(3)
N2 C33 1.438(3)
C1 C2 1.347(3)
C1 C4 1.504(3)
C2 C3 1.455(3)
C2 H1 0.9500
C3 C5 1.504(3)
C4 H2 0.9800
C4 H3 0.9800
C4 H4 0.9800
C5 H5 0.9800
C5 H6 0.9800
C5 H7 0.9800
C6 C11 1.423(3)
C6 C7 1.424(3)
C7 C8 1.390(3)
C7 C12 1.514(3)
C8 C9 1.394(3)
C8 H8 0.9500
C9 C10 1.398(3)
C9 C13 1.520(3)
C10 C11 1.390(3)
C10 H9 0.9500
C11 C14 1.516(3)
C12 Si2 1.889(2)
C12 Si1 1.892(2)
C12 H10 1.0000
C13 Si3 1.883(2)
C13 Si4 1.890(2)
C13 H11 1.0000
C14 Si5 1.882(2)
C14 Si6 1.894(2)
C14 H12 1.0000
Si1 C17 1.869(2)
Si1 C15 1.871(3)
Si1 C16 1.882(2)
Si2 C18 1.865(2)
Si2 C20 1.873(2)
Si2 C19 1.875(2)
Si3 C21 1.866(3)
Si3 C23 1.866(3)
Si3 C22 1.870(2)
Si4 C24 1.871(2)
Si4 C25 1.872(2)
Si4 C26 1.874(2)
Si5 C28 1.871(3)
Si5 C29 1.872(2)
Si5 C27 1.873(2)
Si6 C30 1.864(2)
Si6 C31 1.881(3)
Si6 C32 1.882(2)
C15 H13 0.9800
C15 H14 0.9800
C15 H15 0.9800
C16 H16 0.9800
C16 H17 0.9800
C16 H18 0.9800
C17 H19 0.9800
C17 H20 0.9800
C17 H21 0.9800
C18 H22 0.9800
C18 H23 0.9800
C18 H24 0.9800
C19 H25 0.9800
C19 H26 0.9800
C19 H27 0.9800
C20 H28 0.9800
C20 H29 0.9800
C20 H30 0.9800
C21 H31 0.9800
C21 H32 0.9800
C21 H33 0.9800
C22 H34 0.9800
C22 H35 0.9800
C22 H36 0.9800
C23 H37 0.9800
C23 H38 0.9800
C23 H39 0.9800
C24 H40 0.9800
C24 H41 0.9800
C24 H42 0.9800
C25 H43 0.9800
C25 H44 0.9800
C25 H45 0.9800
C26 H46 0.9800
C26 H47 0.9800
C26 H48 0.9800
C27 H49 0.9800
C27 H50 0.9800
C27 H51 0.9800
C28 H52 0.9800
C28 H53 0.9800
C28 H54 0.9800
C29 H55 0.9800
C29 H56 0.9800
C29 H57 0.9800
C30 H58 0.9800
C30 H59 0.9800
C30 H60 0.9800
C31 H61 0.9800
C31 H62 0.9800
C31 H63 0.9800
C32 H64 0.9800
C32 H65 0.9800
C32 H66 0.9800
C33 C34 1.399(3)
C33 C38 1.400(3)
C34 C35 1.388(3)
C34 C39 1.507(3)
C35 C36 1.390(3)
C35 H67 0.9500
C36 C37 1.391(4)
C36 C40 1.510(3)
C37 C38 1.388(3)
C37 H68 0.9500
C38 C41 1.509(3)
C39 H69 0.9800
C39 H70 0.9800
C39 H71 0.9800
C40 H72 0.9800
C40 H73 0.9800
C40 H74 0.9800
C41 H75 0.9800
C41 H76 0.9800
C41 H77 0.9800
Cl1 Li1 2.356(4)
Cl2 Li1 2.364(4)
Li1 N4 2.047(4)
Li1 N3 2.071(4)
Li1 C43 2.756(4)
Li1 C42 2.784(4)
N3 C44 1.469(3)
N3 C45 1.472(3)
N3 C42 1.481(3)
N4 C47 1.467(3)
N4 C46 1.471(3)
N4 C43 1.478(3)
C42 C43 1.513(3)
C42 H78 0.9900
C42 H79 0.9900
C43 H80 0.9900
C43 H81 0.9900
C44 H82 0.9800
C44 H83 0.9800
C44 H84 0.9800
C45 H85 0.9800
C45 H86 0.9800
C45 H87 0.9800
C46 H88 0.9800
C46 H89 0.9800
C46 H90 0.9800
C47 H91 0.9800
C47 H92 0.9800
C47 H93 0.9800
C48 C49 1.52(2)
C48 H94 0.9800
C48 H95 0.9800
C48 H96 0.9800
C49 C50 1.551(19)
C49 H97 0.9900
C49 H98 0.9900
C50 C51 1.34(3)
C50 H99 0.9900
C50 H100 0.9900
C51 C52 1.54(3)
C51 H101 0.9900
C51 H102 0.9900
C52 C53 1.22(3)
C52 H103 0.9900
C52 H104 0.9900
C53 H105 0.9800
C53 H106 0.9800
C53 H107 0.9800
C54 C55 1.534(12)
C54 H108 0.9800
C54 H109 0.9800
C54 H110 0.9800
C55 C56 1.448(15)
C55 H111 0.9900
C55 H112 0.9900
C56 C57 1.61(3)
C56 H113 0.9900
C56 H114 0.9900
C57 C58 1.612(17)
C57 H115 0.9900
C57 H116 0.9900
C58 C59 1.49(2)
C58 H117 0.9900
C58 H118 0.9900
C59 H119 0.9800
C59 H120 0.9800
C59 H121 0.9800

loop_
_geom_torsion_atom_site_label_1
_geom_torsion_atom_site_label_2
_geom_torsion_atom_site_label_3
_geom_torsion_atom_site_label_4
_geom_torsion
N1 Hf1 N2 C3 -105.15(16)
C1 Hf1 N2 C3 -0.74(15)
Cl2 Hf1 N2 C3 60.63(19)
Cl1 Hf1 N2 C3 140.79(15)
Li1 Hf1 N2 C3 106.48(17)
N1 Hf1 N2 C33 72.73(17)
C1 Hf1 N2 C33 177.14(18)
Cl2 Hf1 N2 C33 -121.48(15)
Cl1 Hf1 N2 C33 -41.32(16)
Li1 Hf1 N2 C33 -75.64(18)
N1 Hf1 C1 C2 102.12(17)
N2 Hf1 C1 C2 2.24(16)
Cl2 Hf1 C1 C2 -146.83(16)
Cl1 Hf1 C1 C2 -65.25(19)
Li1 Hf1 C1 C2 -109.75(17)
N1 Hf1 C1 C4 -84.0(2)
N2 Hf1 C1 C4 176.2(2)
Cl2 Hf1 C1 C4 27.09(19)
Cl1 Hf1 C1 C4 108.67(19)
Li1 Hf1 C1 C4 64.2(2)
C4 C1 C2 C3 -178.2(2)
Hf1 C1 C2 C3 -3.6(3)
C33 N2 C3 C2 -178.79(19)
Hf1 N2 C3 C2 -0.8(3)
C33 N2 C3 C5 0.0(3)
Hf1 N2 C3 C5 177.99(18)
C1 C2 C3 N2 3.1(3)
C1 C2 C3 C5 -175.8(2)
N1 C6 C7 C8 -179.25(19)
C11 C6 C7 C8 2.0(3)
N1 C6 C7 C12 -1.1(3)
C11 C6 C7 C12 -179.87(18)
C6 C7 C8 C9 0.0(3)
C12 C7 C8 C9 -178.15(19)
C7 C8 C9 C10 -2.2(3)
C7 C8 C9 C13 176.59(19)
C8 C9 C10 C11 2.5(3)
C13 C9 C10 C11 -176.3(2)
C9 C10 C11 C6 -0.5(3)
C9 C10 C11 C14 -179.88(19)
N1 C6 C11 C10 179.53(19)
C7 C6 C11 C10 -1.8(3)
N1 C6 C11 C14 -1.2(3)
C7 C6 C11 C14 177.56(18)
C8 C7 C12 Si2 75.7(2)
C6 C7 C12 Si2 -102.46(19)
C8 C7 C12 Si1 -58.6(2)
C6 C7 C12 Si1 123.26(18)
C8 C9 C13 Si3 108.73(19)
C10 C9 C13 Si3 -72.5(2)
C8 C9 C13 Si4 -113.45(19)
C10 C9 C13 Si4 65.3(2)
C10 C11 C14 Si5 -78.5(2)
C6 C11 C14 Si5 102.16(19)
C10 C11 C14 Si6 56.6(2)
C6 C11 C14 Si6 -122.71(18)
C7 C12 Si1 C17 -142.83(16)
Si2 C12 Si1 C17 87.21(14)
C7 C12 Si1 C15 -24.64(19)
Si2 C12 Si1 C15 -154.60(12)
C7 C12 Si1 C16 96.45(17)
Si2 C12 Si1 C16 -33.51(16)
C7 C12 Si2 C18 53.06(17)
Si1 C12 Si2 C18 -174.44(13)
C7 C12 Si2 C20 173.04(15)
Si1 C12 Si2 C20 -54.46(15)
C7 C12 Si2 C19 -65.62(17)
Si1 C12 Si2 C19 66.87(15)
C9 C13 Si3 C21 78.84(18)
Si4 C13 Si3 C21 -54.48(16)
C9 C13 Si3 C23 -43.32(18)
Si4 C13 Si3 C23 -176.64(12)
C9 C13 Si3 C22 -160.25(15)
Si4 C13 Si3 C22 66.43(15)
C9 C13 Si4 C24 -87.04(17)
Si3 C13 Si4 C24 46.90(15)
C9 C13 Si4 C25 153.41(15)
Si3 C13 Si4 C25 -72.64(15)
C9 C13 Si4 C26 34.85(18)
Si3 C13 Si4 C26 168.80(12)
C11 C14 Si5 C28 -54.49(17)
Si6 C14 Si5 C28 172.27(12)
C11 C14 Si5 C29 -174.88(15)
Si6 C14 Si5 C29 51.88(15)
C11 C14 Si5 C27 64.63(18)
Si6 C14 Si5 C27 -68.61(15)
C11 C14 Si6 C30 21.91(18)
Si5 C14 Si6 C30 154.10(11)
C11 C14 Si6 C31 -99.22(17)
Si5 C14 Si6 C31 32.97(16)
C11 C14 Si6 C32 140.43(17)
Si5 C14 Si6 C32 -87.38(15)
C3 N2 C33 C34 97.5(3)
Hf1 N2 C33 C34 -80.3(2)
C3 N2 C33 C38 -83.8(3)
Hf1 N2 C33 C38 98.4(2)
C38 C33 C34 C35 -1.9(3)
N2 C33 C34 C35 176.7(2)
C38 C33 C34 C39 174.9(2)
N2 C33 C34 C39 -6.5(3)
C33 C34 C35 C36 1.6(3)
C39 C34 C35 C36 -175.2(2)
C34 C35 C36 C37 -0.3(4)
C34 C35 C36 C40 176.7(2)
C35 C36 C37 C38 -0.6(4)
C40 C36 C37 C38 -177.6(3)
C36 C37 C38 C33 0.2(4)
C36 C37 C38 C41 179.3(2)
C34 C33 C38 C37 1.1(3)
N2 C33 C38 C37 -177.6(2)
C34 C33 C38 C41 -178.1(2)
N2 C33 C38 C41 3.3(3)
N1 Hf1 Cl1 Li1 122.96(11)
C1 Hf1 Cl1 Li1 -70.23(13)
N2 Hf1 Cl1 Li1 -132.71(11)
Cl2 Hf1 Cl1 Li1 11.99(10)
N1 Hf1 Cl2 Li1 -125.99(11)
C1 Hf1 Cl2 Li1 126.20(11)
N2 Hf1 Cl2 Li1 68.77(12)
Cl1 Hf1 Cl2 Li1 -11.96(10)
Hf1 Cl1 Li1 N4 -149.81(18)
Hf1 Cl1 Li1 N3 104.61(19)
Hf1 Cl1 Li1 Cl2 -12.73(10)
Hf1 Cl1 Li1 C43 179.7(2)
Hf1 Cl1 Li1 C42 141.08(18)
Hf1 Cl2 Li1 N4 140.5(2)
Hf1 Cl2 Li1 N3 -110.25(17)
Hf1 Cl2 Li1 Cl1 12.74(10)
Hf1 Cl2 Li1 C43 -178.23(19)
Hf1 Cl2 Li1 C42 -135.7(2)
N1 Hf1 Li1 N4 -18.2(4)
C1 Hf1 Li1 N4 -157.5(3)
N2 Hf1 Li1 N4 120.5(3)
Cl2 Hf1 Li1 N4 -96.8(4)
Cl1 Hf1 Li1 N4 65.7(3)
N1 Hf1 Li1 N3 172.42(14)
C1 Hf1 Li1 N3 33.2(2)
N2 Hf1 Li1 N3 -48.8(2)
Cl2 Hf1 Li1 N3 93.79(19)
Cl1 Hf1 Li1 N3 -103.7(2)
N1 Hf1 Li1 Cl1 -83.92(12)
C1 Hf1 Li1 Cl1 136.82(8)
N2 Hf1 Li1 Cl1 54.83(11)
Cl2 Hf1 Li1 Cl1 -162.55(14)
N1 Hf1 Li1 Cl2 78.63(12)
C1 Hf1 Li1 Cl2 -60.63(11)
N2 Hf1 Li1 Cl2 -142.62(7)
Cl1 Hf1 Li1 Cl2 162.55(14)
N1 Hf1 Li1 C42 -170.8(2)
C1 Hf1 Li1 C42 49.9(3)
N2 Hf1 Li1 C42 -32.1(3)
Cl2 Hf1 Li1 C42 110.5(3)
Cl1 Hf1 Li1 C42 -86.9(3)
N4 Li1 N3 C44 -130.8(2)
Cl1 Li1 N3 C44 -10.7(3)
Cl2 Li1 N3 C44 96.1(2)
C43 Li1 N3 C44 -140.5(2)
C42 Li1 N3 C44 -119.3(3)
Hf1 Li1 N3 C44 43.9(3)
N4 Li1 N3 C45 106.2(2)
Cl1 Li1 N3 C45 -133.7(2)
Cl2 Li1 N3 C45 -26.8(3)
C43 Li1 N3 C45 96.61(18)
C42 Li1 N3 C45 117.8(2)
Hf1 Li1 N3 C45 -79.0(2)
N4 Li1 N3 C42 -11.5(2)
Cl1 Li1 N3 C42 108.5(2)
Cl2 Li1 N3 C42 -144.63(18)
C43 Li1 N3 C42 -21.19(14)
Hf1 Li1 N3 C42 163.21(17)
N3 Li1 N4 C47 -134.62(18)
Cl1 Li1 N4 C47 102.8(2)
Cl2 Li1 N4 C47 -15.7(3)
C43 Li1 N4 C47 -118.7(2)
C42 Li1 N4 C47 -141.58(19)
Hf1 Li1 N4 C47 54.6(4)
N3 Li1 N4 C46 101.6(2)
Cl1 Li1 N4 C46 -21.0(3)
Cl2 Li1 N4 C46 -139.5(2)
C43 Li1 N4 C46 117.5(2)
C42 Li1 N4 C46 94.62(18)
Hf1 Li1 N4 C46 -69.2(4)
N3 Li1 N4 C43 -15.95(19)
Cl1 Li1 N4 C43 -138.50(19)
Cl2 Li1 N4 C43 103.0(2)
C42 Li1 N4 C43 -22.91(14)
Hf1 Li1 N4 C43 173.3(3)
C44 N3 C42 C43 158.8(2)
C45 N3 C42 C43 -80.3(2)
Li1 N3 C42 C43 37.5(2)
C44 N3 C42 Li1 121.3(2)
C45 N3 C42 Li1 -117.8(2)
N4 Li1 C42 N3 166.5(2)
Cl1 Li1 C42 N3 -91.0(2)
Cl2 Li1 C42 N3 50.0(2)
C43 Li1 C42 N3 143.6(2)
Hf1 Li1 C42 N3 -28.8(3)
N4 Li1 C42 C43 22.91(14)
N3 Li1 C42 C43 -143.6(2)
Cl1 Li1 C42 C43 125.4(2)
Cl2 Li1 C42 C43 -93.6(3)
Hf1 Li1 C42 C43 -172.5(3)
C47 N4 C43 C42 163.4(2)
C46 N4 C43 C42 -75.9(3)
Li1 N4 C43 C42 41.4(2)
C47 N4 C43 Li1 121.9(2)
C46 N4 C43 Li1 -117.3(2)
N3 C42 C43 N4 -57.4(3)
Li1 C42 C43 N4 -29.87(17)
N3 C42 C43 Li1 -27.56(18)
N3 Li1 C43 N4 161.4(2)
Cl1 Li1 C43 N4 60.2(3)
Cl2 Li1 C43 N4 -103.8(3)
C42 Li1 C43 N4 140.5(2)
N4 Li1 C43 C42 -140.5(2)
N3 Li1 C43 C42 20.96(15)
Cl1 Li1 C43 C42 -80.3(3)
Cl2 Li1 C43 C42 115.8(2)
C48 C49 C50 C51 169.6(15)
C49 C50 C51 C52 165(2)
C50 C51 C52 C53 81(3)
C54 C55 C56 C57 -175.5(10)
C55 C56 C57 C58 -66.3(17)
C56 C57 C58 C59 174.9(11)
